data_4080400
loop_
_publ_author_name
'Zhou, Wen'
'Marquard, Seth L.'
'Bezpalko, Mark W.'
'Foxman, Bruce M.'
'Thomas, Christine M.'

_publ_section_title
;
 Catalytic Hydrosilylation of Ketones Using a Co/Zr Heterobimetallic
 Complex: Evidence for an Unusual Mechanism Involving Ketyl Radicals
;
_journal_issue 6
_journal_name_full Organometallics
_journal_page_first 1766
_journal_paper_doi 10.1021/om301194g
_journal_volume 32
_journal_year 2013
_chemical_formula_moiety 'C116 H170 Co2 N10 O2 P6 Zr2'
_chemical_formula_sum 'C116 H170 Co2 N10 O2 P6 Zr2'
_chemical_formula_weight 2222.75
_space_group_IT_number 2
_symmetry_cell_setting triclinic
_symmetry_space_group_name_Hall '-P 1'
_symmetry_space_group_name_H-M 'P -1'
_atom_sites_solution_hydrogens difmap
_atom_sites_solution_primary other
_audit_creation_date 2012-11-12
_audit_creation_method CRYSTALS_ver_14.43
_cell_angle_alpha 89.884(2)
_cell_angle_beta 83.360(2)
_cell_angle_gamma 82.805(2)
_cell_formula_units_Z 1
_cell_length_a 12.8526(5)
_cell_length_b 15.6573(5)
_cell_length_c 18.0649(7)
_cell_measurement_reflns_used 9939
_cell_measurement_temperature 135
_cell_measurement_theta_max 30
_cell_measurement_theta_min 3
_cell_volume 3582.2(2)
_computing_cell_refinement 'Apex2 (Bruker AXS, 2006)'
_computing_data_collection 'Apex2 (Bruker AXS, 2006)'
_computing_data_reduction 'Apex2 (Bruker AXS, 2006)'
_computing_molecular_graphics 'CAMERON (Watkin et al., 1996)'
_computing_publication_material 'CRYSTALS (Betteridge et al., 2003)'
_computing_structure_refinement 'CRYSTALS (Betteridge et al., 2003)'
_computing_structure_solution 'Superflip (Palatinus & Chapuis, 2007)'
_diffrn_ambient_temperature 135
_diffrn_measured_fraction_theta_full 0.997
_diffrn_measured_fraction_theta_max 0.991
_diffrn_measurement_device Area
_diffrn_measurement_device_type 'Bruker Kappa Apex2'
_diffrn_measurement_method '\f & \w scans'
_diffrn_radiation_monochromator graphite
_diffrn_radiation_type 'Mo K\a'
_diffrn_radiation_wavelength 0.71073
_diffrn_reflns_av_R_equivalents 0.043
_diffrn_reflns_limit_h_max 18
_diffrn_reflns_limit_h_min -17
_diffrn_reflns_limit_k_max 22
_diffrn_reflns_limit_k_min -22
_diffrn_reflns_limit_l_max 25
_diffrn_reflns_limit_l_min 0
_diffrn_reflns_number 20831
_diffrn_reflns_theta_full 29.465
_diffrn_reflns_theta_max 30.067
_diffrn_reflns_theta_min 1.135
_diffrn_standards_number 0
_exptl_absorpt_coefficient_mu 0.478
_exptl_absorpt_correction_T_max 0.92
_exptl_absorpt_correction_T_min 0.87
_exptl_absorpt_correction_type numerical
_exptl_absorpt_process_details
; 
 Analytical Absorption (De Meulenaer & Tompa, 1965) 
;
_exptl_crystal_colour yellow
_exptl_crystal_density_diffrn 1.030
_exptl_crystal_density_method 'not measured'
_exptl_crystal_description prism
_exptl_crystal_F_000 1176
_exptl_crystal_size_max 0.300
_exptl_crystal_size_mid 0.290
_exptl_crystal_size_min 0.170
_platon_squeeze_details
;
During the structure solution, electron density difference maps 
revealed that there were considerable disordered solvent 
molecules which could not be successfully modeled.  From history, 
the remaining solvate was likely diethyl ether in a volume of 
1002.1 \%A3 per unit cell (28.0%).  It appeared that the cavity 
area contained ca. 4-5 ether molecules, located near the center 
of symmetry at (0, 0, 0).  Modeling with or without restraints was 
unsuccessful, as was step by step acquisition of peaks using successive 
electron density difference maps.  Thus, the structure factors were 
modified using the PLATON SQUEEZE technique, in order to produce a 
?solvate-free? structure factor set.  PLATON reported a total e
lectron density of 201 e- per unit cell, likely representing 4-5 ether 
molecules, consistent with our earlier observations.  Use of the 
SQUEEZE technique resulted in a decrease of ca. 2.2 % in R.   
;
_refine_diff_density_max 0.99
_refine_diff_density_min -0.73
_refine_ls_extinction_method None
_refine_ls_goodness_of_fit_ref 0.9823
_refine_ls_hydrogen_treatment constr
_refine_ls_matrix_type full
_refine_ls_number_parameters 648
_refine_ls_number_reflns 20831
_refine_ls_number_restraints 0
_refine_ls_R_factor_all 0.0652
_refine_ls_R_factor_gt 0.0433
_refine_ls_shift/su_max 0.0085374
_refine_ls_shift/su_mean 0.0001453
_refine_ls_structure_factor_coef Fsqd
_refine_ls_weighting_details
;
 Method= Modified Sheldrick 
 w=1/[\s^2^(F^2^) + ( 0.06P)^2^ + 3.49P] 
 ,where P=(max(Fo^2^,0) + 2Fc^2^)/3 
;
_refine_ls_weighting_scheme calc
_refine_ls_wR_factor_all 0.1273
_refine_ls_wR_factor_gt 0.1170
_refine_ls_wR_factor_ref 0.1273
_reflns_limit_h_max 18
_reflns_limit_h_min -17
_reflns_limit_k_max 22
_reflns_limit_k_min -22
_reflns_limit_l_max 25
_reflns_limit_l_min 0
_reflns_number_gt 15293
_reflns_number_total 20831
_reflns_threshold_expression I>2.0\s(I)
_oxford_diffrn_Wilson_B_factor 0.00
_oxford_diffrn_Wilson_scale 0.00
_oxford_refine_ls_r_factor_ref 0.0652
_oxford_refine_ls_scale 0.11333(2)
_oxford_reflns_number_all 20831
_oxford_reflns_threshold_expression_ref I>-10.0\s(I)
_oxford_structure_analysis_title 'SLMIII_100_0m in P-1'
_cod_data_source_file om301194g_si_002.cif
_cod_data_source_block slmIII_100
_cod_depositor_comments
;
The following automatic conversions were performed:

'_atom_sites_solution_primary' value 'Other' changed to 'other'
according to /home/saulius/struct/CIF-dictionaries/cif_core.dic
dictionary named 'cif_core.dic' version 2.4.2 from 2011-04-26.

Automatic conversion script
Id: cif_fix_values 1891 2012-01-12 08:04:46Z andrius 
;
_cod_original_sg_symbol_Hall '-P 1 '
_cod_original_sg_symbol_H-M 'P -1 '
_cod_database_code 4080400

loop_
_symmetry_equiv_pos_as_xyz
x,y,z
-x,-y,-z

loop_
_atom_site_label
_atom_site_type_symbol
_atom_site_fract_x
_atom_site_fract_y
_atom_site_fract_z
_atom_site_U_iso_or_equiv
_atom_site_occupancy
_atom_site_adp_type
_atom_site_refinement_flags_posn
_atom_site_refinement_flags_occupancy
_atom_site_disorder_assembly
_atom_site_disorder_group
Zr1 Zr 0.521790(16) 0.754892(12) 0.277132(10) 0.0181 1.0000 Uani . . . .
Co1 Co 0.61552(2) 0.654733(19) 0.157331(16) 0.0240 1.0000 Uani . . . .
P1 P 0.58763(5) 0.79084(4) 0.11861(3) 0.0249 1.0000 Uani . . . .
P2 P 0.72914(5) 0.64729(4) 0.24346(3) 0.0253 1.0000 Uani . . . .
P3 P 0.46557(5) 0.60193(4) 0.20094(3) 0.0277 1.0000 Uani . . . .
O1 O 0.45510(12) 0.83019(11) 0.36179(9) 0.0287 1.0000 Uani . . . .
N1 N 0.50840(15) 0.84612(12) 0.18865(10) 0.0247 1.0000 Uani . . . .
N2 N 0.67757(15) 0.72362(12) 0.30864(10) 0.0235 1.0000 Uani . . . .
N3 N 0.42079(15) 0.65439(11) 0.28245(10) 0.0228 1.0000 Uani . . . .
N4 N 0.68519(19) 0.58897(16) 0.07877(13) 0.0402 1.0000 Uani . . . .
N5 N 0.7286(2) 0.5511(2) 0.03226(16) 0.0603 1.0000 Uani . . . .
C1 C 0.4611(2) 0.93438(15) 0.19224(13) 0.0305 1.0000 Uani . . . .
C2 C 0.3632(2) 0.95997(18) 0.16605(15) 0.0392 1.0000 Uani . . . .
C3 C 0.3002(2) 0.8980(2) 0.13330(18) 0.0476 1.0000 Uani . . . .
C4 C 0.3193(3) 1.0459(2) 0.17356(18) 0.0562 1.0000 Uani . . . .
C5 C 0.3670(4) 1.1073(2) 0.2080(2) 0.0664 1.0000 Uani . . . .
C7 C 0.4605(3) 1.08084(18) 0.23519(18) 0.0555 1.0000 Uani . . . .
C8 C 0.5092(2) 0.99653(16) 0.22890(14) 0.0393 1.0000 Uani . . . .
C9 C 0.6102(3) 0.97400(18) 0.26174(15) 0.0446 1.0000 Uani . . . .
C10 C 0.5207(2) 0.79861(17) 0.03191(13) 0.0352 1.0000 Uani . . . .
C11 C 0.4941(3) 0.8886(2) 0.00005(16) 0.0467 1.0000 Uani . . . .
C12 C 0.5797(3) 0.7409(2) -0.03207(15) 0.0493 1.0000 Uani . . . .
C13 C 0.7075(2) 0.84684(16) 0.09874(13) 0.0315 1.0000 Uani . . . .
C14 C 0.6937(2) 0.94113(18) 0.07467(15) 0.0387 1.0000 Uani . . . .
C15 C 0.7941(2) 0.7951(2) 0.04543(17) 0.0454 1.0000 Uani . . . .
C16 C 0.71960(17) 0.74480(15) 0.37552(12) 0.0248 1.0000 Uani . . . .
C17 C 0.79292(19) 0.80467(16) 0.37560(13) 0.0291 1.0000 Uani . . . .
C18 C 0.8309(2) 0.85311(19) 0.30804(15) 0.0397 1.0000 Uani . . . .
C19 C 0.8311(2) 0.82291(17) 0.44255(15) 0.0343 1.0000 Uani . . . .
C20 C 0.7983(2) 0.78608(18) 0.50930(14) 0.0367 1.0000 Uani . . . .
C21 C 0.8409(3) 0.8074(2) 0.58057(17) 0.0550 1.0000 Uani . . . .
C22 C 0.7227(2) 0.73086(18) 0.50909(14) 0.0368 1.0000 Uani . . . .
C23 C 0.6816(2) 0.71076(16) 0.44423(13) 0.0302 1.0000 Uani . . . .
C24 C 0.5970(2) 0.6527(2) 0.44961(15) 0.0450 1.0000 Uani . . . .
C25 C 0.86795(19) 0.66490(18) 0.20974(13) 0.0333 1.0000 Uani . . . .
C26 C 0.9488(2) 0.6587(2) 0.26657(17) 0.0478 1.0000 Uani . . . .
C27 C 0.9155(2) 0.6081(2) 0.14219(16) 0.0464 1.0000 Uani . . . .
C28 C 0.7383(2) 0.54104(16) 0.29048(14) 0.0345 1.0000 Uani . . . .
C29 C 0.8076(3) 0.5258(2) 0.35440(18) 0.0501 1.0000 Uani . . . .
C30 C 0.7648(3) 0.46524(19) 0.23510(18) 0.0498 1.0000 Uani . . . .
C31 C 0.32846(18) 0.64319(14) 0.33266(12) 0.0250 1.0000 Uani . . . .
C32 C 0.3315(2) 0.58110(17) 0.38886(15) 0.0340 1.0000 Uani . . . .
C33 C 0.4304(2) 0.52274(17) 0.40143(17) 0.0398 1.0000 Uani . . . .
C34 C 0.2400(2) 0.5720(2) 0.43598(17) 0.0458 1.0000 Uani . . . .
C35 C 0.1465(2) 0.6247(2) 0.43259(16) 0.0423 1.0000 Uani . . . .
C36 C 0.0480(3) 0.6155(3) 0.4862(2) 0.0663 1.0000 Uani . . . .
C37 C 0.1454(2) 0.68868(17) 0.37948(14) 0.0323 1.0000 Uani . . . .
C38 C 0.23356(19) 0.69839(15) 0.32932(12) 0.0264 1.0000 Uani . . . .
C39 C 0.2244(2) 0.76849(15) 0.27281(13) 0.0289 1.0000 Uani . . . .
C40 C 0.4809(2) 0.48314(16) 0.21640(17) 0.0412 1.0000 Uani . . . .
C41 C 0.3824(3) 0.44131(19) 0.2459(2) 0.0535 1.0000 Uani . . . .
C42 C 0.5345(3) 0.4324(2) 0.1465(2) 0.0597 1.0000 Uani . . . .
C43 C 0.3612(2) 0.62365(17) 0.13699(13) 0.0340 1.0000 Uani . . . .
C44 C 0.2546(2) 0.5909(2) 0.15817(16) 0.0443 1.0000 Uani . . . .
C45 C 0.4019(3) 0.5988(2) 0.05569(16) 0.0499 1.0000 Uani . . . .
C46 C 0.4010(3) 0.8990(3) 0.4047(2) 0.0199(8) 0.5000 Uiso . . . .
C47 C 0.4027(3) 0.8698(3) 0.4328(2) 0.0181(7) 0.5000 Uiso . . . .
C48 C 0.28634(19) 0.90839(18) 0.40927(17) 0.0409 1.0000 Uani . . . .
C49 C 0.2065(2) 0.8878(2) 0.4612(2) 0.0479 1.0000 Uani . . . .
C50 C 0.1012(2) 0.9148(2) 0.45230(19) 0.0543 1.0000 Uani . . . .
C51 C 0.0756(2) 0.9618(2) 0.39223(18) 0.0468 1.0000 Uani . . . .
C52 C 0.1549(3) 0.9836(2) 0.34103(17) 0.0503 1.0000 Uani . . . .
C53 C 0.2590(3) 0.9573(2) 0.34985(17) 0.0532 1.0000 Uani . . . .
C54 C 0.45161(18) 0.94921(15) 0.44674(13) 0.0274 1.0000 Uani . . . .
C55 C 0.56547(18) 0.93643(14) 0.45538(12) 0.0249 1.0000 Uani . . . .
C56 C 0.39055(18) 1.01615(14) 0.49786(12) 0.0250 1.0000 Uani . . . .
C57 C 0.4053(3) 0.8102(3) 0.4999(2) 0.0212 0.5000 Uani . . . .
C58 C 0.4524(4) 0.8253(3) 0.5625(2) 0.0279 0.5000 Uani . . . .
C59 C 0.4493(4) 0.7672(3) 0.6209(3) 0.0339 0.5000 Uani . . . .
C60 C 0.4001(4) 0.6970(3) 0.6195(2) 0.0310 0.5000 Uani . . . .
C61 C 0.3521(4) 0.6807(3) 0.5580(3) 0.0308 0.5000 Uani . . . .
C62 C 0.3549(4) 0.7360(3) 0.4983(2) 0.0280 0.5000 Uani . . . .
C63 C 0.3305(7) 1.2011(4) 0.2245(4) 0.0491(19) 0.571(17) Uiso . P 1 1
C64 C 0.2908(8) 1.1944(5) 0.2098(5) 0.047(2) 0.429(17) Uiso . P 1 2
H31 H 0.2314 0.9010 0.1605 0.0688 1.0000 Uiso R . . .
H32 H 0.2923 0.9127 0.0826 0.0690 1.0000 Uiso R . . .
H33 H 0.3351 0.8405 0.1346 0.0688 1.0000 Uiso R . . .
H41 H 0.2555 1.0622 0.1538 0.0669 1.0000 Uiso R . . .
H71 H 0.4938 1.1210 0.2597 0.0663 1.0000 Uiso R . . .
H91 H 0.6187 1.0186 0.2956 0.0661 1.0000 Uiso R . . .
H92 H 0.6687 0.9687 0.2240 0.0660 1.0000 Uiso R . . .
H93 H 0.6092 0.9210 0.2878 0.0659 1.0000 Uiso R . . .
H101 H 0.4534 0.7771 0.0468 0.0408 1.0000 Uiso R . . .
H111 H 0.4718 0.9322 0.0387 0.0689 1.0000 Uiso R . . .
H112 H 0.5539 0.9056 -0.0315 0.0686 1.0000 Uiso R . . .
H113 H 0.4371 0.8877 -0.0300 0.0691 1.0000 Uiso R . . .
H121 H 0.6038 0.6855 -0.0133 0.0719 1.0000 Uiso R . . .
H122 H 0.6387 0.7665 -0.0556 0.0720 1.0000 Uiso R . . .
H123 H 0.5330 0.7329 -0.0694 0.0718 1.0000 Uiso R . . .
H131 H 0.7367 0.8472 0.1465 0.0370 1.0000 Uiso R . . .
H141 H 0.6337 0.9728 0.1031 0.0548 1.0000 Uiso R . . .
H142 H 0.7550 0.9670 0.0829 0.0549 1.0000 Uiso R . . .
H143 H 0.6853 0.9447 0.0227 0.0547 1.0000 Uiso R . . .
H151 H 0.7954 0.7340 0.0554 0.0660 1.0000 Uiso R . . .
H152 H 0.8616 0.8122 0.0536 0.0661 1.0000 Uiso R . . .
H153 H 0.7813 0.8059 -0.0048 0.0662 1.0000 Uiso R . . .
H181 H 0.8186 0.9139 0.3177 0.0612 1.0000 Uiso R . . .
H182 H 0.7954 0.8412 0.2665 0.0608 1.0000 Uiso R . . .
H183 H 0.9044 0.8365 0.2940 0.0611 1.0000 Uiso R . . .
H191 H 0.8805 0.8614 0.4417 0.0389 1.0000 Uiso R . . .
H211 H 0.8567 0.7558 0.6077 0.0801 1.0000 Uiso R . . .
H212 H 0.7909 0.8456 0.6109 0.0804 1.0000 Uiso R . . .
H213 H 0.9045 0.8332 0.5692 0.0799 1.0000 Uiso R . . .
H221 H 0.6980 0.7054 0.5536 0.0436 1.0000 Uiso R . . .
H241 H 0.5697 0.6458 0.5008 0.0651 1.0000 Uiso R . . .
H242 H 0.5407 0.6760 0.4232 0.0649 1.0000 Uiso R . . .
H243 H 0.6254 0.5970 0.4288 0.0653 1.0000 Uiso R . . .
H251 H 0.8614 0.7241 0.1923 0.0399 1.0000 Uiso R . . .
H261 H 0.9169 0.6790 0.3148 0.0697 1.0000 Uiso R . . .
H262 H 1.0061 0.6916 0.2505 0.0703 1.0000 Uiso R . . .
H263 H 0.9786 0.5996 0.2719 0.0697 1.0000 Uiso R . . .
H271 H 0.8670 0.6130 0.1051 0.0679 1.0000 Uiso R . . .
H272 H 0.9800 0.6294 0.1228 0.0678 1.0000 Uiso R . . .
H273 H 0.9284 0.5494 0.1579 0.0679 1.0000 Uiso R . . .
H281 H 0.6657 0.5379 0.3126 0.0395 1.0000 Uiso R . . .
H291 H 0.7950 0.5743 0.3885 0.0720 1.0000 Uiso R . . .
H292 H 0.8799 0.5174 0.3346 0.0718 1.0000 Uiso R . . .
H293 H 0.7914 0.4757 0.3814 0.0717 1.0000 Uiso R . . .
H301 H 0.7250 0.4762 0.1933 0.0726 1.0000 Uiso R . . .
H302 H 0.8384 0.4593 0.2190 0.0728 1.0000 Uiso R . . .
H303 H 0.7466 0.4135 0.2596 0.0725 1.0000 Uiso R . . .
H331 H 0.4484 0.5322 0.4515 0.0589 1.0000 Uiso R . . .
H332 H 0.4883 0.5355 0.3650 0.0587 1.0000 Uiso R . . .
H333 H 0.4201 0.4639 0.3943 0.0591 1.0000 Uiso R . . .
H341 H 0.2429 0.5280 0.4714 0.0554 1.0000 Uiso R . . .
H361 H -0.0138 0.6221 0.4600 0.0981 1.0000 Uiso R . . .
H362 H 0.0416 0.6589 0.5236 0.0981 1.0000 Uiso R . . .
H363 H 0.0557 0.5601 0.5090 0.0979 1.0000 Uiso R . . .
H371 H 0.0843 0.7260 0.3775 0.0378 1.0000 Uiso R . . .
H391 H 0.1620 0.8087 0.2881 0.0428 1.0000 Uiso R . . .
H392 H 0.2864 0.7985 0.2706 0.0428 1.0000 Uiso R . . .
H393 H 0.2217 0.7434 0.2244 0.0430 1.0000 Uiso R . . .
H401 H 0.5296 0.4740 0.2541 0.0480 1.0000 Uiso R . . .
H411 H 0.3381 0.4799 0.2801 0.0766 1.0000 Uiso R . . .
H412 H 0.4042 0.3885 0.2697 0.0771 1.0000 Uiso R . . .
H413 H 0.3451 0.4297 0.2048 0.0768 1.0000 Uiso R . . .
H421 H 0.5957 0.4577 0.1250 0.0879 1.0000 Uiso R . . .
H422 H 0.5578 0.3730 0.1582 0.0879 1.0000 Uiso R . . .
H423 H 0.4873 0.4325 0.1084 0.0878 1.0000 Uiso R . . .
H431 H 0.3441 0.6863 0.1375 0.0399 1.0000 Uiso R . . .
H441 H 0.2339 0.5976 0.2107 0.0647 1.0000 Uiso R . . .
H442 H 0.2018 0.6228 0.1318 0.0645 1.0000 Uiso R . . .
H443 H 0.2600 0.5312 0.1440 0.0653 1.0000 Uiso R . . .
H451 H 0.4715 0.6165 0.0428 0.0735 1.0000 Uiso R . . .
H452 H 0.3551 0.6248 0.0215 0.0741 1.0000 Uiso R . . .
H453 H 0.4081 0.5372 0.0496 0.0739 1.0000 Uiso R . . .
H491 H 0.2240 0.8555 0.5021 0.0570 1.0000 Uiso R . . .
H501 H 0.0490 0.9000 0.4886 0.0641 1.0000 Uiso R . . .
H511 H 0.0055 0.9786 0.3857 0.0561 1.0000 Uiso R . . .
H521 H 0.1386 1.0156 0.3003 0.0603 1.0000 Uiso R . . .
H531 H 0.3118 0.9726 0.3149 0.0648 1.0000 Uiso R . . .
H541 H 0.4591 0.9859 0.4045 0.0412 0.5000 Uiso R . . .
H551 H 0.6081 0.8931 0.4277 0.0287 1.0000 Uiso R . . .
H561 H 0.3184 1.0261 0.4966 0.0300 1.0000 Uiso R . . .
H581 H 0.4855 0.8747 0.5655 0.0351 0.5000 Uiso R . . .
H591 H 0.4839 0.7768 0.6622 0.0411 0.5000 Uiso R . . .
H601 H 0.3980 0.6602 0.6595 0.0370 0.5000 Uiso R . . .
H611 H 0.3182 0.6314 0.5560 0.0392 0.5000 Uiso R . . .
H621 H 0.3224 0.7244 0.4562 0.0339 0.5000 Uiso R . . .
H641 H 0.3264 1.2342 0.2337 0.0553 0.429(17) Uiso R P 1 2
H642 H 0.2809 1.2135 0.1608 0.0553 0.429(17) Uiso R P 1 2
H643 H 0.2240 1.1907 0.2374 0.0553 0.429(17) Uiso R P 1 2
H631 H 0.2656 1.2163 0.2045 0.0553 0.571(17) Uiso R P 1 1
H632 H 0.3813 1.2356 0.2027 0.0553 0.571(17) Uiso R P 1 1
H633 H 0.3201 1.2103 0.2769 0.0553 0.571(17) Uiso R P 1 1

loop_
_atom_site_aniso_label
_atom_site_aniso_U_11
_atom_site_aniso_U_22
_atom_site_aniso_U_33
_atom_site_aniso_U_23
_atom_site_aniso_U_13
_atom_site_aniso_U_12
Zr1 0.02155(10) 0.01710(9) 0.01618(9) -0.00297(6) -0.00204(7) -0.00493(7)
Co1 0.03114(16) 0.02205(15) 0.01846(14) -0.00445(11) -0.00171(11) -0.00347(12)
P1 0.0329(3) 0.0249(3) 0.0170(2) -0.0004(2) -0.0007(2) -0.0056(2)
P2 0.0261(3) 0.0272(3) 0.0218(3) -0.0024(2) -0.0015(2) -0.0013(2)
P3 0.0351(3) 0.0220(3) 0.0271(3) -0.0085(2) -0.0024(2) -0.0084(2)
O1 0.0234(8) 0.0363(9) 0.0268(8) -0.0168(7) -0.0021(6) -0.0056(7)
N1 0.0297(10) 0.0213(9) 0.0229(9) 0.0003(7) -0.0012(7) -0.0049(7)
N2 0.0254(9) 0.0257(9) 0.0202(8) -0.0030(7) -0.0035(7) -0.0051(7)
N3 0.0287(9) 0.0200(8) 0.0212(8) -0.0019(6) -0.0035(7) -0.0084(7)
N4 0.0416(13) 0.0431(13) 0.0363(12) -0.0149(10) -0.0021(10) -0.0089(10)
N5 0.0528(16) 0.076(2) 0.0485(15) -0.0364(15) 0.0130(13) -0.0125(14)
C1 0.0397(13) 0.0207(11) 0.0277(11) 0.0035(8) 0.0086(10) -0.0020(9)
C2 0.0423(15) 0.0334(14) 0.0364(13) 0.0132(11) 0.0080(11) 0.0046(11)
C3 0.0361(15) 0.0535(18) 0.0536(18) 0.0258(14) -0.0095(13) -0.0040(13)
C4 0.060(2) 0.0456(18) 0.0509(18) 0.0250(14) 0.0204(15) 0.0172(15)
C5 0.098(3) 0.0262(15) 0.059(2) 0.0095(14) 0.041(2) 0.0087(17)
C7 0.087(3) 0.0246(13) 0.0472(17) -0.0046(12) 0.0304(17) -0.0118(15)
C8 0.0576(17) 0.0262(12) 0.0309(12) -0.0014(9) 0.0157(12) -0.0125(12)
C9 0.069(2) 0.0385(15) 0.0301(13) -0.0074(11) 0.0031(13) -0.0300(14)
C10 0.0501(16) 0.0368(14) 0.0210(11) 0.0038(9) -0.0081(10) -0.0112(12)
C11 0.068(2) 0.0447(16) 0.0309(13) 0.0129(11) -0.0142(13) -0.0122(15)
C12 0.073(2) 0.0540(18) 0.0224(12) -0.0046(11) -0.0064(13) -0.0146(16)
C13 0.0348(13) 0.0333(13) 0.0266(11) 0.0009(9) 0.0007(9) -0.0086(10)
C14 0.0433(15) 0.0366(14) 0.0360(13) 0.0071(11) 0.0031(11) -0.0121(12)
C15 0.0446(16) 0.0461(17) 0.0418(15) -0.0018(12) 0.0107(12) -0.0058(13)
C16 0.0235(10) 0.0279(11) 0.0235(10) -0.0037(8) -0.0044(8) -0.0037(9)
C17 0.0260(11) 0.0326(12) 0.0297(11) -0.0039(9) -0.0061(9) -0.0047(9)
C18 0.0377(14) 0.0447(16) 0.0411(14) 0.0049(12) -0.0083(11) -0.0184(12)
C19 0.0282(12) 0.0354(13) 0.0413(14) -0.0089(10) -0.0120(10) -0.0048(10)
C20 0.0359(13) 0.0420(15) 0.0321(12) -0.0109(11) -0.0124(10) 0.0029(11)
C21 0.064(2) 0.067(2) 0.0391(16) -0.0138(14) -0.0252(15) -0.0072(17)
C22 0.0427(15) 0.0445(15) 0.0231(11) -0.0030(10) -0.0076(10) -0.0016(12)
C23 0.0316(12) 0.0355(13) 0.0244(11) -0.0022(9) -0.0045(9) -0.0059(10)
C24 0.0488(17) 0.064(2) 0.0265(12) 0.0069(12) -0.0026(11) -0.0259(15)
C25 0.0268(12) 0.0449(15) 0.0273(11) -0.0010(10) -0.0010(9) -0.0025(10)
C26 0.0279(13) 0.073(2) 0.0403(15) -0.0024(14) -0.0034(11) 0.0017(13)
C27 0.0341(14) 0.063(2) 0.0382(15) -0.0064(13) 0.0047(11) 0.0006(13)
C28 0.0402(14) 0.0285(12) 0.0330(12) 0.0008(10) -0.0016(10) 0.0006(10)
C29 0.0584(19) 0.0421(17) 0.0499(17) 0.0104(13) -0.0148(15) 0.0006(14)
C30 0.063(2) 0.0307(14) 0.0510(17) -0.0054(12) 0.0023(15) 0.0028(13)
C31 0.0272(11) 0.0238(11) 0.0261(10) 0.0027(8) -0.0046(8) -0.0100(9)
C32 0.0304(12) 0.0347(13) 0.0392(13) 0.0129(10) -0.0072(10) -0.0103(10)
C33 0.0393(14) 0.0320(13) 0.0504(16) 0.0180(11) -0.0096(12) -0.0094(11)
C34 0.0397(15) 0.0529(18) 0.0462(16) 0.0263(13) -0.0026(12) -0.0143(13)
C35 0.0319(13) 0.0546(18) 0.0414(15) 0.0114(12) 0.0011(11) -0.0142(12)
C36 0.0410(18) 0.084(3) 0.070(2) 0.029(2) 0.0136(16) -0.0137(18)
C37 0.0263(12) 0.0384(14) 0.0333(12) 0.0009(10) -0.0047(9) -0.0073(10)
C38 0.0306(11) 0.0253(11) 0.0258(10) 0.0005(8) -0.0072(9) -0.0102(9)
C39 0.0329(12) 0.0249(11) 0.0309(11) 0.0019(9) -0.0095(9) -0.0057(9)
C40 0.0497(16) 0.0218(12) 0.0525(16) -0.0103(11) -0.0055(13) -0.0067(11)
C41 0.062(2) 0.0263(14) 0.076(2) -0.0027(14) -0.0119(17) -0.0172(14)
C42 0.075(2) 0.0317(15) 0.072(2) -0.0243(15) -0.0050(18) -0.0055(15)
C43 0.0413(14) 0.0362(13) 0.0270(11) -0.0085(10) -0.0064(10) -0.0123(11)
C44 0.0481(16) 0.0479(17) 0.0424(15) -0.0107(12) -0.0135(13) -0.0197(13)
C45 0.0611(19) 0.0590(19) 0.0332(14) -0.0166(13) -0.0084(13) -0.0183(16)
C48 0.0193(11) 0.0413(15) 0.0617(18) -0.0358(13) 0.0021(11) -0.0083(10)
C49 0.0349(15) 0.0462(17) 0.068(2) 0.0161(15) -0.0169(14) -0.0178(13)
C50 0.0274(14) 0.083(2) 0.0545(19) 0.0131(17) 0.0006(13) -0.0178(15)
C51 0.0315(14) 0.0506(18) 0.0572(18) -0.0092(14) -0.0103(13) 0.0043(12)
C52 0.072(2) 0.0440(17) 0.0395(15) -0.0009(12) -0.0145(15) -0.0200(16)
C53 0.0490(18) 0.078(2) 0.0365(15) -0.0221(15) 0.0094(13) -0.0374(17)
C54 0.0262(11) 0.0243(11) 0.0322(11) -0.0110(9) -0.0081(9) -0.0001(9)
C55 0.0272(11) 0.0251(11) 0.0219(10) -0.0074(8) -0.0036(8) -0.0003(9)
C56 0.0245(11) 0.0247(11) 0.0256(10) -0.0071(8) -0.0047(8) -0.0009(8)
C57 0.024(2) 0.0205(19) 0.0185(18) -0.0039(14) -0.0001(15) -0.0036(16)
C58 0.036(2) 0.024(2) 0.025(2) -0.0037(16) -0.0032(18) -0.0080(19)
C59 0.049(3) 0.036(3) 0.018(2) -0.0045(18) -0.008(2) -0.005(2)
C60 0.038(3) 0.034(2) 0.019(2) 0.0022(17) 0.0088(18) -0.007(2)
C61 0.037(3) 0.026(2) 0.030(2) 0.0027(18) -0.0013(19) -0.008(2)
C62 0.035(2) 0.029(2) 0.022(2) -0.0040(17) -0.0034(18) -0.0105(19)

loop_
_atom_type_symbol
_atom_type_scat_dispersion_real
_atom_type_scat_dispersion_imag
_atom_type_scat_Cromer_Mann_a1
_atom_type_scat_Cromer_Mann_b1
_atom_type_scat_Cromer_Mann_a2
_atom_type_scat_Cromer_Mann_b2
_atom_type_scat_Cromer_Mann_a3
_atom_type_scat_Cromer_Mann_b3
_atom_type_scat_Cromer_Mann_a4
_atom_type_scat_Cromer_Mann_b4
_atom_type_scat_Cromer_Mann_c
_atom_type_scat_source
C 0.0033 0.0016 2.3100 20.8439 1.0200 10.2075 1.5886 0.5687 0.8650 51.6512 0.2156 'International Tables Vol C 4.2.6.8 and 6.1.1.4'
H 0.0000 0.0000 0.4930 10.5109 0.3229 26.1257 0.1402 3.1424 0.0408 57.7998 0.0030 'International Tables Vol C 4.2.6.8 and 6.1.1.4'
N 0.0061 0.0033 12.2126 0.0057 3.1322 9.8933 2.0125 28.9975 1.1663 0.5826 -11.5290 'International Tables Vol C 4.2.6.8 and 6.1.1.4'
O 0.0106 0.0060 3.0485 13.2771 2.2868 5.7011 1.5463 0.3239 0.8670 32.9089 0.2508 'International Tables Vol C 4.2.6.8 and 6.1.1.4'
P 0.1023 0.0942 6.4345 1.9067 4.1791 27.1570 1.7800 0.5260 1.4908 68.1645 1.1149 'International Tables Vol C 4.2.6.8 and 6.1.1.4'
Co 0.3494 0.9721 12.2841 4.2791 7.3409 0.2784 4.0034 13.5359 2.3488 71.1692 1.0118 'International Tables Vol C 4.2.6.8 and 6.1.1.4'
Zr -2.9673 0.5597 17.8765 1.2762 10.9480 11.9160 5.4173 0.1176 3.6572 87.6627 2.0693 'International Tables Vol C 4.2.6.8 and 6.1.1.4'

loop_
_geom_angle_atom_site_label_1
_geom_angle_site_symmetry_1
_geom_angle_atom_site_label_2
_geom_angle_atom_site_label_3
_geom_angle_site_symmetry_3
_geom_angle
_geom_angle_publ_flag
Co1 . Zr1 P1 . 46.017(14) yes
Co1 . Zr1 P2 . 46.108(13) yes
P1 . Zr1 P2 . 76.023(18) yes
Co1 . Zr1 P3 . 46.158(14) yes
P1 . Zr1 P3 . 78.246(17) yes
P2 . Zr1 P3 . 77.336(18) yes
Co1 . Zr1 O1 . 178.29(5) yes
P1 . Zr1 O1 . 132.32(5) yes
P2 . Zr1 O1 . 134.29(5) yes
P3 . Zr1 O1 . 135.05(5) yes
Co1 . Zr1 N1 . 79.44(5) yes
P1 . Zr1 N1 . 34.24(5) yes
P2 . Zr1 N1 . 106.91(5) yes
P3 . Zr1 N1 . 99.10(5) yes
O1 . Zr1 N1 . 98.97(7) yes
Co1 . Zr1 N2 . 79.62(5) yes
P1 . Zr1 N2 . 96.57(5) yes
P2 . Zr1 N2 . 34.18(5) yes
P3 . Zr1 N2 . 108.14(5) yes
O1 . Zr1 N2 . 100.57(7) yes
Co1 . Zr1 N3 . 79.70(5) yes
P1 . Zr1 N3 . 108.88(5) yes
P2 . Zr1 N3 . 98.94(5) yes
P3 . Zr1 N3 . 34.08(5) yes
O1 . Zr1 N3 . 101.65(7) yes
N1 . Zr1 N2 . 115.24(7) yes
N1 . Zr1 N3 . 117.40(7) yes
N2 . Zr1 N3 . 117.78(7) yes
Zr1 . Co1 P1 . 72.169(17) yes
Zr1 . Co1 P2 . 72.222(17) yes
P1 . Co1 P2 . 109.02(2) yes
Zr1 . Co1 P3 . 72.245(17) yes
P1 . Co1 P3 . 113.02(3) yes
P2 . Co1 P3 . 111.24(3) yes
Zr1 . Co1 N4 . 176.84(7) yes
P1 . Co1 N4 . 107.81(8) yes
P2 . Co1 N4 . 104.97(8) yes
P3 . Co1 N4 . 110.41(7) yes
Zr1 . P1 Co1 . 61.813(16) yes
Zr1 . P1 N1 . 45.51(6) yes
Co1 . P1 N1 . 106.02(7) yes
Zr1 . P1 C10 . 134.86(9) yes
Co1 . P1 C10 . 111.81(9) yes
N1 . P1 C10 . 109.42(11) yes
Zr1 . P1 C13 . 116.60(8) yes
Co1 . P1 C13 . 115.91(9) yes
N1 . P1 C13 . 107.29(10) yes
C10 . P1 C13 . 106.22(12) yes
Zr1 . P2 Co1 . 61.670(17) yes
Zr1 . P2 N2 . 45.16(6) yes
Co1 . P2 N2 . 105.77(7) yes
Zr1 . P2 C25 . 137.02(9) yes
Co1 . P2 C25 . 116.40(8) yes
N2 . P2 C25 . 109.06(11) yes
Zr1 . P2 C28 . 114.25(9) yes
Co1 . P2 C28 . 111.59(9) yes
N2 . P2 C28 . 107.69(10) yes
C25 . P2 C28 . 106.06(12) yes
Zr1 . P3 Co1 . 61.597(16) yes
Zr1 . P3 N3 . 45.57(6) yes
Co1 . P3 N3 . 106.31(7) yes
Zr1 . P3 C40 . 135.86(10) yes
Co1 . P3 C40 . 114.72(10) yes
N3 . P3 C40 . 109.68(11) yes
Zr1 . P3 C43 . 115.96(8) yes
Co1 . P3 C43 . 112.18(9) yes
N3 . P3 C43 . 107.76(11) yes
C40 . P3 C43 . 106.01(13) yes
Zr1 . O1 C46 . 163.5(2) yes
Zr1 . O1 C47 . 168.4(2) yes
P1 . N1 Zr1 . 100.24(9) yes
P1 . N1 C1 . 129.91(15) yes
Zr1 . N1 C1 . 129.00(14) yes
P2 . N2 Zr1 . 100.65(8) yes
P2 . N2 C16 . 127.99(15) yes
Zr1 . N2 C16 . 129.89(14) yes
P3 . N3 Zr1 . 100.35(9) yes
P3 . N3 C31 . 128.20(14) yes
Zr1 . N3 C31 . 130.52(14) yes
Co1 . N4 N5 . 178.2(2) yes
N1 . C1 C2 . 121.7(2) yes
N1 . C1 C8 . 119.5(2) yes
C2 . C1 C8 . 118.5(2) yes
C1 . C2 C3 . 123.1(2) yes
C1 . C2 C4 . 119.1(3) yes
C3 . C2 C4 . 117.8(3) yes
C2 . C3 H31 . 110.1 no
C2 . C3 H32 . 109.6 no
H31 . C3 H32 . 108.3 no
C2 . C3 H33 . 110.5 no
H31 . C3 H33 . 109.3 no
H32 . C3 H33 . 108.9 no
C2 . C4 C5 . 122.6(3) yes
C2 . C4 H41 . 117.9 no
C5 . C4 H41 . 119.5 no
C4 . C5 C7 . 117.6(3) yes
C4 . C5 C63 . 130.6(5) yes
C7 . C5 C63 . 111.8(5) yes
C4 . C5 C7 . 117.6(3) yes
C4 . C5 C64 . 107.4(5) yes
C7 . C5 C64 . 135.0(5) yes
C5 . C7 C8 . 122.9(3) yes
C5 . C7 H71 . 119.3 no
C8 . C7 H71 . 117.8 no
C1 . C8 C7 . 119.2(3) yes
C1 . C8 C9 . 122.1(2) yes
C7 . C8 C9 . 118.7(3) yes
C8 . C9 H91 . 109.1 no
C8 . C9 H92 . 110.8 no
H91 . C9 H92 . 108.3 no
C8 . C9 H93 . 110.1 no
H91 . C9 H93 . 109.3 no
H92 . C9 H93 . 109.2 no
P1 . C10 C11 . 117.51(19) yes
P1 . C10 C12 . 113.3(2) yes
C11 . C10 C12 . 107.3(2) yes
P1 . C10 H101 . 103.8 no
C11 . C10 H101 . 106.5 no
C12 . C10 H101 . 107.8 no
C10 . C11 H111 . 112.6 no
C10 . C11 H112 . 111.2 no
H111 . C11 H112 . 108.6 no
C10 . C11 H113 . 109.2 no
H111 . C11 H113 . 107.5 no
H112 . C11 H113 . 107.7 no
C10 . C12 H121 . 109.8 no
C10 . C12 H122 . 110.6 no
H121 . C12 H122 . 109.6 no
C10 . C12 H123 . 110.2 no
H121 . C12 H123 . 108.3 no
H122 . C12 H123 . 108.3 no
P1 . C13 C14 . 118.59(19) yes
P1 . C13 C15 . 112.54(18) yes
C14 . C13 C15 . 109.6(2) yes
P1 . C13 H131 . 104.4 no
C14 . C13 H131 . 105.4 no
C15 . C13 H131 . 105.0 no
C13 . C14 H141 . 110.8 no
C13 . C14 H142 . 109.4 no
H141 . C14 H142 . 108.2 no
C13 . C14 H143 . 110.3 no
H141 . C14 H143 . 109.6 no
H142 . C14 H143 . 108.4 no
C13 . C15 H151 . 110.0 no
C13 . C15 H152 . 108.8 no
H151 . C15 H152 . 108.7 no
C13 . C15 H153 . 109.9 no
H151 . C15 H153 . 109.6 no
H152 . C15 H153 . 109.8 no
N2 . C16 C17 . 121.5(2) yes
N2 . C16 C23 . 120.04(19) yes
C17 . C16 C23 . 118.2(2) yes
C16 . C17 C18 . 123.9(2) yes
C16 . C17 C19 . 119.0(2) yes
C18 . C17 C19 . 117.1(2) yes
C17 . C18 H181 . 110.5 no
C17 . C18 H182 . 111.3 no
H181 . C18 H182 . 108.2 no
C17 . C18 H183 . 110.5 no
H181 . C18 H183 . 109.2 no
H182 . C18 H183 . 107.2 no
C17 . C19 C20 . 122.8(2) yes
C17 . C19 H191 . 118.2 no
C20 . C19 H191 . 119.0 no
C19 . C20 C21 . 121.4(3) yes
C19 . C20 C22 . 117.6(2) yes
C21 . C20 C22 . 121.0(3) yes
C20 . C21 H211 . 109.6 no
C20 . C21 H212 . 110.8 no
H211 . C21 H212 . 108.7 no
C20 . C21 H213 . 109.8 no
H211 . C21 H213 . 108.6 no
H212 . C21 H213 . 109.4 no
C20 . C22 C23 . 122.0(2) yes
C20 . C22 H221 . 119.8 no
C23 . C22 H221 . 118.2 no
C16 . C23 C22 . 120.1(2) yes
C16 . C23 C24 . 121.4(2) yes
C22 . C23 C24 . 118.4(2) yes
C23 . C24 H241 . 110.3 no
C23 . C24 H242 . 110.3 no
H241 . C24 H242 . 108.6 no
C23 . C24 H243 . 109.8 no
H241 . C24 H243 . 108.8 no
H242 . C24 H243 . 109.0 no
P2 . C25 C26 . 118.09(18) yes
P2 . C25 C27 . 112.92(19) yes
C26 . C25 C27 . 108.0(2) yes
P2 . C25 H251 . 104.0 no
C26 . C25 H251 . 106.5 no
C27 . C25 H251 . 106.4 no
C25 . C26 H261 . 111.6 no
C25 . C26 H262 . 110.8 no
H261 . C26 H262 . 108.9 no
C25 . C26 H263 . 110.4 no
H261 . C26 H263 . 107.2 no
H262 . C26 H263 . 107.9 no
C25 . C27 H271 . 109.2 no
C25 . C27 H272 . 106.9 no
H271 . C27 H272 . 109.9 no
C25 . C27 H273 . 109.1 no
H271 . C27 H273 . 110.3 no
H272 . C27 H273 . 111.3 no
P2 . C28 C29 . 119.1(2) yes
P2 . C28 C30 . 112.59(19) yes
C29 . C28 C30 . 109.1(2) yes
P2 . C28 H281 . 103.3 no
C29 . C28 H281 . 106.1 no
C30 . C28 H281 . 105.4 no
C28 . C29 H291 . 110.5 no
C28 . C29 H292 . 109.7 no
H291 . C29 H292 . 109.6 no
C28 . C29 H293 . 110.1 no
H291 . C29 H293 . 108.3 no
H292 . C29 H293 . 108.8 no
C28 . C30 H301 . 109.5 no
C28 . C30 H302 . 108.4 no
H301 . C30 H302 . 110.4 no
C28 . C30 H303 . 109.1 no
H301 . C30 H303 . 109.6 no
H302 . C30 H303 . 109.8 no
N3 . C31 C32 . 121.4(2) yes
N3 . C31 C38 . 120.26(19) yes
C32 . C31 C38 . 118.2(2) yes
C31 . C32 C33 . 123.1(2) yes
C31 . C32 C34 . 119.5(2) yes
C33 . C32 C34 . 117.4(2) yes
C32 . C33 H331 . 109.8 no
C32 . C33 H332 . 109.2 no
H331 . C33 H332 . 109.2 no
C32 . C33 H333 . 109.9 no
H331 . C33 H333 . 110.8 no
H332 . C33 H333 . 107.9 no
C32 . C34 C35 . 122.7(2) yes
C32 . C34 H341 . 118.1 no
C35 . C34 H341 . 119.3 no
C34 . C35 C36 . 121.9(3) yes
C34 . C35 C37 . 117.5(2) yes
C36 . C35 C37 . 120.6(3) yes
C35 . C36 H361 . 110.3 no
C35 . C36 H362 . 108.0 no
H361 . C36 H362 . 109.8 no
C35 . C36 H363 . 109.4 no
H361 . C36 H363 . 110.1 no
H362 . C36 H363 . 109.1 no
C35 . C37 C38 . 122.0(2) yes
C35 . C37 H371 . 118.8 no
C38 . C37 H371 . 119.1 no
C31 . C38 C37 . 119.9(2) yes
C31 . C38 C39 . 121.8(2) yes
C37 . C38 C39 . 118.3(2) yes
C38 . C39 H391 . 109.1 no
C38 . C39 H392 . 108.9 no
H391 . C39 H392 . 109.2 no
C38 . C39 H393 . 109.4 no
H391 . C39 H393 . 111.7 no
H392 . C39 H393 . 108.7 no
P3 . C40 C41 . 118.4(2) yes
P3 . C40 C42 . 112.0(2) yes
C41 . C40 C42 . 107.9(2) yes
P3 . C40 H401 . 104.7 no
C41 . C40 H401 . 106.5 no
C42 . C40 H401 . 106.6 no
C40 . C41 H411 . 109.2 no
C40 . C41 H412 . 108.9 no
H411 . C41 H412 . 110.6 no
C40 . C41 H413 . 108.9 no
H411 . C41 H413 . 109.5 no
H412 . C41 H413 . 109.6 no
C40 . C42 H421 . 110.7 no
C40 . C42 H422 . 111.3 no
H421 . C42 H422 . 107.7 no
C40 . C42 H423 . 111.4 no
H421 . C42 H423 . 107.2 no
H422 . C42 H423 . 108.4 no
P3 . C43 C44 . 118.73(19) yes
P3 . C43 C45 . 112.8(2) yes
C44 . C43 C45 . 109.6(2) yes
P3 . C43 H431 . 104.9 no
C44 . C43 H431 . 104.0 no
C45 . C43 H431 . 105.5 no
C43 . C44 H441 . 110.3 no
C43 . C44 H442 . 109.6 no
H441 . C44 H442 . 109.3 no
C43 . C44 H443 . 109.2 no
H441 . C44 H443 . 110.0 no
H442 . C44 H443 . 108.4 no
C43 . C45 H451 . 109.9 no
C43 . C45 H452 . 112.0 no
H451 . C45 H452 . 108.9 no
C43 . C45 H453 . 109.6 no
H451 . C45 H453 . 107.9 no
H452 . C45 H453 . 108.3 no
O1 . C46 C48 . 116.2(3) yes
O1 . C46 C54 . 121.9(3) yes
C48 . C46 C54 . 121.5(3) yes
O1 . C47 C48 . 101.5(3) yes
O1 . C47 C54 . 108.3(3) yes
C48 . C47 C54 . 103.1(3) yes
O1 . C47 C57 . 114.7(3) yes
C48 . C47 C57 . 117.5(3) yes
C54 . C47 C57 . 110.7(3) yes
C46 . C48 C49 . 134.8(3) yes
C47 . C48 C49 . 111.1(3) yes
C46 . C48 C53 . 106.7(3) yes
C47 . C48 C53 . 130.9(3) yes
C49 . C48 C53 . 118.0(3) yes
C48 . C49 C50 . 120.6(3) yes
C48 . C49 H491 . 118.9 no
C50 . C49 H491 . 120.5 no
C49 . C50 C51 . 120.6(3) yes
C49 . C50 H501 . 118.4 no
C51 . C50 H501 . 121.0 no
C50 . C51 C52 . 119.0(3) yes
C50 . C51 H511 . 120.6 no
C52 . C51 H511 . 120.3 no
C51 . C52 C53 . 120.5(3) yes
C51 . C52 H521 . 119.8 no
C53 . C52 H521 . 119.7 no
C52 . C53 C48 . 121.3(3) yes
C52 . C53 H531 . 119.5 no
C48 . C53 H531 . 119.2 no
C47 . C54 C55 . 116.2(2) yes
C46 . C54 C55 . 125.8(3) yes
C47 . C54 C56 . 118.3(2) yes
C46 . C54 C56 . 120.5(3) yes
C55 . C54 C56 . 113.11(18) yes
C47 . C54 H541 . 114.2 no
C46 . C54 H541 . 87.4 no
C55 . C54 H541 . 94.7 no
C56 . C54 H541 . 95.8 no
C54 . C55 C56 2_676 123.2(2) yes
C54 . C55 H551 . 118.2 no
C56 2_676 C55 H551 . 118.6 no
C54 . C56 C55 2_676 123.6(2) yes
C54 . C56 H561 . 117.7 no
C55 2_676 C56 H561 . 118.6 no
C47 . C57 C58 . 124.4(4) yes
C47 . C57 C62 . 117.9(4) yes
C58 . C57 C62 . 117.7(4) yes
C57 . C58 C59 . 119.7(4) yes
C57 . C58 H581 . 119.5 no
C59 . C58 H581 . 120.7 no
C58 . C59 C60 . 122.4(4) yes
C58 . C59 H591 . 119.1 no
C60 . C59 H591 . 118.5 no
C59 . C60 C61 . 119.1(4) yes
C59 . C60 H601 . 120.5 no
C61 . C60 H601 . 120.4 no
C60 . C61 C62 . 120.3(4) yes
C60 . C61 H611 . 119.9 no
C62 . C61 H611 . 119.7 no
C57 . C62 C61 . 120.7(4) yes
C57 . C62 H621 . 119.1 no
C61 . C62 H621 . 120.1 no
C5 . C63 H631 . 108.6 no
C5 . C63 H632 . 110.6 no
H631 . C63 H632 . 109.5 no
C5 . C63 H633 . 109.2 no
H631 . C63 H633 . 109.5 no
H632 . C63 H633 . 109.5 no
C5 . C64 H641 . 104.3 no
C5 . C64 H642 . 111.2 no
H641 . C64 H642 . 109.5 no
C5 . C64 H643 . 112.7 no
H641 . C64 H643 . 109.5 no
H642 . C64 H643 . 109.5 no

loop_
_geom_bond_atom_site_label_1
_geom_bond_atom_site_label_2
_geom_bond_site_symmetry_2
_geom_bond_distance
_geom_bond_publ_flag
Zr1 Co1 . 2.7444(3) yes
Zr1 P1 . 2.9641(6) yes
Zr1 P2 . 2.9690(6) yes
Zr1 P3 . 2.9714(6) yes
Zr1 O1 . 1.9785(15) yes
Zr1 N1 . 2.1489(19) yes
Zr1 N2 . 2.1423(19) yes
Zr1 N3 . 2.1570(17) yes
Co1 P1 . 2.2404(7) yes
Co1 P2 . 2.2469(7) yes
Co1 P3 . 2.2503(7) yes
Co1 N4 . 1.832(2) yes
P1 N1 . 1.6949(19) yes
P1 C10 . 1.869(2) yes
P1 C13 . 1.866(2) yes
P2 N2 . 1.6974(19) yes
P2 C25 . 1.871(3) yes
P2 C28 . 1.863(3) yes
P3 N3 . 1.6925(19) yes
P3 C40 . 1.869(3) yes
P3 C43 . 1.868(3) yes
O1 C46 . 1.392(4) yes
O1 C47 . 1.477(4) yes
N1 C1 . 1.437(3) yes
N2 C16 . 1.435(3) yes
N3 C31 . 1.437(3) yes
N4 N5 . 1.086(3) yes
C1 C2 . 1.407(4) yes
C1 C8 . 1.420(4) yes
C2 C3 . 1.502(4) yes
C2 C4 . 1.392(4) yes
C3 H31 . 0.956 no
C3 H32 . 0.957 no
C3 H33 . 0.956 no
C4 C5 . 1.388(6) yes
C4 H41 . 0.939 no
C5 C7 . 1.367(6) yes
C5 C63 . 1.504(7) yes
C5 C7 . 1.367(6) yes
C5 C64 . 1.575(9) yes
C7 C8 . 1.387(4) yes
C7 H71 . 0.942 no
C8 C9 . 1.492(5) yes
C9 H91 . 0.954 no
C9 H92 . 0.950 no
C9 H93 . 0.954 no
C10 C11 . 1.534(4) yes
C10 C12 . 1.536(4) yes
C10 H101 . 0.976 no
C11 H111 . 0.971 no
C11 H112 . 0.967 no
C11 H113 . 0.962 no
C12 H121 . 0.958 no
C12 H122 . 0.958 no
C12 H123 . 0.972 no
C13 C14 . 1.533(4) yes
C13 C15 . 1.533(4) yes
C13 H131 . 0.980 no
C14 H141 . 0.958 no
C14 H142 . 0.957 no
C14 H143 . 0.959 no
C15 H151 . 0.972 no
C15 H152 . 0.967 no
C15 H153 . 0.952 no
C16 C17 . 1.410(3) yes
C16 C23 . 1.409(3) yes
C17 C18 . 1.501(4) yes
C17 C19 . 1.400(3) yes
C18 H181 . 0.958 no
C18 H182 . 0.951 no
C18 H183 . 0.953 no
C19 C20 . 1.380(4) yes
C19 H191 . 0.927 no
C20 C21 . 1.510(3) yes
C20 C22 . 1.380(4) yes
C21 H211 . 0.957 no
C21 H212 . 0.945 no
C21 H213 . 0.958 no
C22 C23 . 1.391(3) yes
C22 H221 . 0.936 no
C23 C24 . 1.498(4) yes
C24 H241 . 0.962 no
C24 H242 . 0.948 no
C24 H243 . 0.961 no
C25 C26 . 1.537(4) yes
C25 C27 . 1.533(4) yes
C25 H251 . 0.976 no
C26 H261 . 0.957 no
C26 H262 . 0.968 no
C26 H263 . 0.965 no
C27 H271 . 0.964 no
C27 H272 . 0.961 no
C27 H273 . 0.962 no
C28 C29 . 1.539(4) yes
C28 C30 . 1.533(4) yes
C28 H281 . 0.979 no
C29 H291 . 0.964 no
C29 H292 . 0.950 no
C29 H293 . 0.955 no
C30 H301 . 0.962 no
C30 H302 . 0.950 no
C30 H303 . 0.964 no
C31 C32 . 1.405(3) yes
C31 C38 . 1.411(3) yes
C32 C33 . 1.509(4) yes
C32 C34 . 1.392(4) yes
C33 H331 . 0.975 no
C33 H332 . 0.975 no
C33 H333 . 0.959 no
C34 C35 . 1.378(4) yes
C34 H341 . 0.940 no
C35 C36 . 1.523(4) yes
C35 C37 . 1.385(4) yes
C36 H361 . 0.966 no
C36 H362 . 0.949 no
C36 H363 . 0.959 no
C37 C38 . 1.390(3) yes
C37 H371 . 0.922 no
C38 C39 . 1.501(3) yes
C39 H391 . 0.968 no
C39 H392 . 0.971 no
C39 H393 . 0.966 no
C40 C41 . 1.538(4) yes
C40 C42 . 1.539(4) yes
C40 H401 . 0.976 no
C41 H411 . 0.952 no
C41 H412 . 0.957 no
C41 H413 . 0.958 no
C42 H421 . 0.966 no
C42 H422 . 0.971 no
C42 H423 . 0.968 no
C43 C44 . 1.531(4) yes
C43 C45 . 1.535(4) yes
C43 H431 . 0.978 no
C44 H441 . 0.957 no
C44 H442 . 0.961 no
C44 H443 . 0.961 no
C45 H451 . 0.972 no
C45 H452 . 0.965 no
C45 H453 . 0.963 no
C46 C48 . 1.456(5) yes
C46 C54 . 1.364(4) yes
C47 C48 . 1.644(5) yes
C47 C54 . 1.496(5) yes
C47 C57 . 1.529(6) yes
C48 C49 . 1.376(4) yes
C48 C53 . 1.370(5) yes
C49 C50 . 1.394(4) yes
C49 H491 . 0.928 no
C50 C51 . 1.359(5) yes
C50 H501 . 0.933 no
C51 C52 . 1.372(5) yes
C51 H511 . 0.927 no
C52 C53 . 1.377(5) yes
C52 H521 . 0.918 no
C53 H531 . 0.926 no
C54 C55 . 1.478(3) yes
C54 C56 . 1.482(3) yes
C54 H541 . 0.958 no
C55 C56 2_676 1.343(3) yes
C55 H551 . 0.925 no
C56 H561 . 0.924 no
C57 C58 . 1.377(6) yes
C57 C62 . 1.402(6) yes
C58 C59 . 1.392(7) yes
C58 H581 . 0.932 no
C59 C60 . 1.337(7) yes
C59 H591 . 0.932 no
C60 C61 . 1.371(7) yes
C60 H601 . 0.923 no
C61 C62 . 1.383(7) yes
C61 H611 . 0.935 no
C62 H621 . 0.937 no
C63 H631 . 0.950 no
C63 H632 . 0.950 no
C63 H633 . 0.950 no
C64 H641 . 0.950 no
C64 H642 . 0.950 no
C64 H643 . 0.950 no

loop_
_platon_squeeze_void_nr
_platon_squeeze_void_average_x
_platon_squeeze_void_average_y
_platon_squeeze_void_average_z
_platon_squeeze_void_volume
_platon_squeeze_void_count_electrons
_platon_squeeze_void_content
1 0.000 0.000 0.000 1000 201 ' '
